data_7103464
loop_
_publ_author_name
'Selby, Jonathan D'
'Schulten, Christian'
'Schwarz, Andrew D'
'Stasch, Andreas'
'Clot, Eric'
'Jones, Cameron'
'Mountford, Philip'

_publ_section_title
;
 Cycloaddition reactions of transition metal hydrazides with alkynes
 and heteroalkynes: coupling of Ti=NNPh2 with PhCCMe, PhCCH, MeCN and
 tBuCP.
;
_journal_issue 41
_journal_name_full 'Chemical communications (Cambridge, England)'
_journal_page_first 5101
_journal_page_last 5103
_journal_paper_doi 10.1039/b813911c
_journal_year 2008
_chemical_formula_moiety 'C58 H84 N12 Si4 Ti2, 0.8 C6H6'
_chemical_formula_sum 'C62.8 H88.8 N12 Si4 Ti2'
_chemical_formula_weight 1220.02
_chemical_name_systematic
;
Ti2(N2Npy)2{u-N(NPh2)C(Me)N}2 . 0.8 C6H6
;
_space_group_IT_number 148
_symmetry_cell_setting trigonal
_symmetry_space_group_name_Hall '-R 3'
_symmetry_space_group_name_H-M 'R -3 :H'
_atom_sites_solution_hydrogens geom
_atom_sites_solution_primary direct
_atom_sites_solution_secondary difmap
_audit_creation_method CRYSTALS_ver_12.84
_cell_angle_alpha 90
_cell_angle_beta 90
_cell_angle_gamma 120
_cell_formula_units_Z 9
_cell_length_a 40.0450(3)
_cell_length_b 40.0450(3)
_cell_length_c 11.26710(10)
_cell_measurement_reflns_used 7932
_cell_measurement_temperature 150
_cell_measurement_theta_max 28
_cell_measurement_theta_min 5
_cell_volume 15647.3(2)
_computing_cell_refinement 'DENZO/SCALEPACK (Otwinowski & Minor, 1997)'
_computing_data_collection 'COLLECT (Nonius, 1997-2001).'
_computing_data_reduction 'DENZO/SCALEPACK (Otwinowski & Minor, 1997)'
_computing_molecular_graphics 'CAMERON (Watkin et al., 1996)'
_computing_publication_material 'CRYSTALS (Betteridge et al., 2003)'
_computing_structure_refinement 'CRYSTALS (Betteridge et al., 2003)'
_computing_structure_solution 'USER DEFINED STRUCTURE SOLUTION'
_diffrn_ambient_temperature 150
_diffrn_measured_fraction_theta_full 0.993
_diffrn_measured_fraction_theta_max 0.992
_diffrn_measurement_device_type 'Nonius KappaCCD'
_diffrn_measurement_method \w
_diffrn_radiation_monochromator graphite
_diffrn_radiation_type 'Mo K\a'
_diffrn_radiation_wavelength 0.71073
_diffrn_reflns_av_R_equivalents 0.023
_diffrn_reflns_limit_h_max 52
_diffrn_reflns_limit_h_min -52
_diffrn_reflns_limit_k_max 43
_diffrn_reflns_limit_k_min -44
_diffrn_reflns_limit_l_max 14
_diffrn_reflns_limit_l_min -14
_diffrn_reflns_number 15799
_diffrn_reflns_theta_full 26.974
_diffrn_reflns_theta_max 27.524
_diffrn_reflns_theta_min 5.141
_diffrn_standards_number 0
_exptl_absorpt_coefficient_mu 0.344
_exptl_absorpt_correction_T_max 0.97
_exptl_absorpt_correction_T_min 0.94
_exptl_absorpt_correction_type multi-scan
_exptl_absorpt_process_details 'DENZO/SCALEPACK (Otwinowski & Minor, 1997)'
_exptl_crystal_colour orange
_exptl_crystal_density_diffrn 1.165
_exptl_crystal_description plate
_exptl_crystal_F_000 5846.398
_exptl_crystal_size_max 0.30
_exptl_crystal_size_mid 0.20
_exptl_crystal_size_min 0.10
_refine_diff_density_max 0.57
_refine_diff_density_min -0.32
_refine_ls_extinction_method None
_refine_ls_goodness_of_fit_ref 1.0697
_refine_ls_hydrogen_treatment constr
_refine_ls_matrix_type full
_refine_ls_number_parameters 415
_refine_ls_number_reflns 5552
_refine_ls_number_restraints 0
_refine_ls_R_factor_all 0.0603
_refine_ls_R_factor_gt 0.0377
_refine_ls_shift/su_max 0.003
_refine_ls_structure_factor_coef F
_refine_ls_weighting_details
;
Method, part 1, Chebychev polynomial, (Watkin, 1994, Prince, 1982)
[weight] = 1.0/[A~0~*T~0~(x)+A~1~*T~1~(x) ... +A~n-1~]*T~n-1~(x)]
where A~i~ are the Chebychev coefficients listed below and x= Fcalc/Fmax
Method = Robust Weighting (Prince, 1982)
W = [weight] * [1-(deltaF/6*sigmaF)^2^]^2^
A~i~ are:
0.953 0.589 0.672
;
_refine_ls_weighting_scheme calc
_refine_ls_wR_factor_all 0.0586
_refine_ls_wR_factor_gt 0.0453
_refine_ls_wR_factor_ref 0.0453
_reflns_limit_h_max 25
_reflns_limit_h_min -51
_reflns_limit_k_max 52
_reflns_limit_k_min 0
_reflns_limit_l_max 14
_reflns_limit_l_min 0
_reflns_number_gt 5552
_reflns_number_total 7952
_reflns_threshold_expression I>3.0\s(I)
_cod_data_source_file b813911c.txt
_cod_data_source_block Compound_5
_cod_depositor_comments
;
The following automatic conversions were performed:
'_symmetry_cell_setting' value 'Trigonal' changed to 'trigonal' according
to '/home/saulius/struct/CIF-dictionaries/cif_core.dic' dictionary named
'cif_core.dic' version 2.4.1 from 2010-06-29.

Automatic conversion script
Id: cif_fix_enum 1527 2010-12-29 10:47:43Z saulius 
;
_cod_original_sg_symbol_H-M 'R -3 '
_cod_original_formula_sum 'C62.80 H88.8 N12 Si4 Ti2'
_cod_database_code 7103464

loop_
_symmetry_equiv_pos_as_xyz
x,y,z
-x,-y,-z
x+1/3,y+2/3,z+2/3
-x+1/3,-y+2/3,-z+2/3
x+2/3,y+1/3,z+1/3
-x+2/3,-y+1/3,-z+1/3
-y,x-y,z
y,-x+y,-z
-y+1/3,x-y+2/3,z+2/3
y+1/3,-x+y+2/3,-z+2/3
-y+2/3,x-y+1/3,z+1/3
y+2/3,-x+y+1/3,-z+1/3
-x+y,-x,z
x-y,x,-z
-x+y+1/3,-x+2/3,z+2/3
x-y+1/3,x+2/3,-z+2/3
-x+y+2/3,-x+1/3,z+1/3
x-y+2/3,x+1/3,-z+1/3

loop_
_atom_site_label
_atom_site_type_symbol
_atom_site_fract_x
_atom_site_fract_y
_atom_site_fract_z
_atom_site_U_iso_or_equiv
_atom_site_occupancy
_atom_site_adp_type
_atom_site_refinement_flags_posn
_atom_site_refinement_flags_adp
_atom_site_refinement_flags_occupancy
_atom_site_disorder_assembly
_atom_site_disorder_group
_atom_site_attached_hydrogens
Ti1 Ti 0.291101(8) 0.155790(8) 0.15214(2) 0.0230 1.0000 Uani . . . . . .
N1 N 0.29411(4) 0.16627(4) -0.05003(12) 0.0263 1.0000 Uani . . . . . .
N2 N 0.27884(4) 0.17227(4) -0.15579(13) 0.0314 1.0000 Uani . . . . . .
N3 N 0.24828(4) 0.10507(4) 0.15166(12) 0.0269 1.0000 Uani . . . . . .
N4 N 0.26770(4) 0.18620(4) 0.18893(12) 0.0246 1.0000 Uani . . . . . .
N5 N 0.1393(3) 0.1285(3) 0.1456(12) 0.0626 0.5000 Uani . . . . . .
N51 N 0.1315(3) 0.1136(2) 0.1547(13) 0.0532 0.5000 Uani . . . . . .
N6 N 0.34376(4) 0.17297(4) 0.05355(13) 0.0306 1.0000 Uani . . . . . .
Si1 Si 0.241148(14) 0.060200(13) 0.19814(4) 0.0311 1.0000 Uani . . . . . .
Si2 Si 0.280210(14) 0.224691(13) 0.28572(4) 0.0271 1.0000 Uani . . . . . .
C1 C 0.25217(5) 0.13958(5) -0.21812(15) 0.0321 1.0000 Uani . . . . . .
C2 C 0.25165(7) 0.10486(6) -0.20263(19) 0.0478 1.0000 Uani . . . . . .
C3 C 0.22478(11) 0.07222(7) -0.2618(3) 0.0800 1.0000 Uani . . . . . .
C4 C 0.19886(11) 0.07361(8) -0.3389(3) 0.0876 1.0000 Uani . . . . . .
C5 C 0.19918(8) 0.10790(8) -0.3553(2) 0.0661 1.0000 Uani . . . . . .
C6 C 0.22544(6) 0.14099(6) -0.29499(18) 0.0432 1.0000 Uani . . . . . .
C7 C 0.29024(5) 0.21085(5) -0.18576(14) 0.0278 1.0000 Uani . . . . . .
C8 C 0.29819(5) 0.23761(5) -0.09576(15) 0.0289 1.0000 Uani . . . . . .
C9 C 0.31178(5) 0.27603(5) -0.12379(16) 0.0323 1.0000 Uani . . . . . .
C10 C 0.31776(6) 0.28835(5) -0.23996(17) 0.0352 1.0000 Uani . . . . . .
C11 C 0.30956(6) 0.26172(6) -0.32976(17) 0.0411 1.0000 Uani . . . . . .
C12 C 0.29610(6) 0.22317(6) -0.30354(16) 0.0372 1.0000 Uani . . . . . .
C13 C 0.21343(5) 0.10245(5) 0.09493(16) 0.0303 1.0000 Uani . . . . . .
C14 C 0.23001(5) 0.17205(5) 0.12822(15) 0.0279 1.0000 Uani . . . . . .
C15 C 0.19988(5) 0.12910(5) 0.15017(16) 0.0294 1.0000 Uani . . . . . .
C16 C 0.19194(6) 0.12071(6) 0.28296(17) 0.0369 1.0000 Uani . . . . . .
C17 C 0.16340(5) 0.12192(5) 0.08465(19) 0.0364 1.0000 Uani . . . . . .
C18 C 0.16011(7) 0.11817(7) -0.0365(2) 0.0487 1.0000 Uani . . . . . .
C19 C 0.12616(7) 0.11153(7) -0.0918(2) 0.0559 1.0000 Uani . . . . . .
C20 C 0.09762(8) 0.11056(10) -0.0255(3) 0.0728 1.0000 Uani . . . . . .
C21 C 0.1069(4) 0.1233(4) 0.0954(13) 0.0794 0.5000 Uani . . . . . .
C211 C 0.0992(5) 0.1065(4) 0.091(2) 0.0850 0.5000 Uani . . . . . .
C22 C 0.20202(7) 0.03742(6) 0.3118(2) 0.0497 1.0000 Uani . . . . . .
C23 C 0.22731(6) 0.02792(6) 0.0654(2) 0.0436 1.0000 Uani . . . . . .
C24 C 0.28520(6) 0.06464(6) 0.26784(19) 0.0410 1.0000 Uani . . . . . .
C25 C 0.24304(6) 0.21263(7) 0.40469(17) 0.0415 1.0000 Uani . . . . . .
C26 C 0.28440(7) 0.26675(6) 0.20010(18) 0.0416 1.0000 Uani . . . . . .
C27 C 0.32729(6) 0.24011(6) 0.36026(16) 0.0361 1.0000 Uani . . . . . .
C28 C 0.33085(5) 0.17629(5) -0.05243(14) 0.0269 1.0000 Uani . . . . . .
C29 C 0.35592(6) 0.18954(6) -0.16048(18) 0.0411 1.0000 Uani . . . . . .
C101 C 0.3941(3) 0.6249(3) 0.1797(10) 0.0936 0.4000 Uani . . . . . .
C102 C 0.3732(3) 0.6205(4) 0.0778(12) 0.1072 0.4000 Uani . . . . . .
C103 C 0.3845(3) 0.6518(4) 0.0037(9) 0.0946 0.4000 Uani . . . . . .
C104 C 0.4169(2) 0.6863(3) 0.0299(7) 0.0724 0.4000 Uani . . . . . .
C105 C 0.4378(3) 0.6895(3) 0.1262(7) 0.0727 0.4000 Uani . . . . . .
C106 C 0.4260(3) 0.6587(3) 0.2030(8) 0.0808 0.4000 Uani . . . . . .
H21 H 0.2707 0.1036 -0.1481 0.0572 1.0000 Uiso R . . . . .
H31 H 0.2243 0.0473 -0.2498 0.0866 1.0000 Uiso R . . . . .
H41 H 0.1795 0.0498 -0.3816 0.0881 1.0000 Uiso R . . . . .
H51 H 0.1803 0.1090 -0.4113 0.0684 1.0000 Uiso R . . . . .
H61 H 0.2254 0.1657 -0.3064 0.0502 1.0000 Uiso R . . . . .
H81 H 0.2940 0.2291 -0.0110 0.0362 1.0000 Uiso R . . . . .
H91 H 0.3173 0.2951 -0.0586 0.0405 1.0000 Uiso R . . . . .
H101 H 0.3278 0.3162 -0.2591 0.0437 1.0000 Uiso R . . . . .
H111 H 0.3134 0.2703 -0.4145 0.0496 1.0000 Uiso R . . . . .
H121 H 0.2906 0.2042 -0.3689 0.0462 1.0000 Uiso R . . . . .
H131 H 0.2194 0.1096 0.0093 0.0397 1.0000 Uiso R . . . . .
H132 H 0.1919 0.0752 0.1013 0.0397 1.0000 Uiso R . . . . .
H141 H 0.2351 0.1755 0.0409 0.0356 1.0000 Uiso R . . . . .
H142 H 0.2188 0.1881 0.1550 0.0356 1.0000 Uiso R . . . . .
H161 H 0.1833 0.1382 0.3174 0.0469 1.0000 Uiso R . . . . .
H162 H 0.2161 0.1253 0.3237 0.0469 1.0000 Uiso R . . . . .
H163 H 0.1713 0.0933 0.2944 0.0469 1.0000 Uiso R . . . . .
H181 H 0.1821 0.1203 -0.0845 0.0624 1.0000 Uiso R . . . . .
H191 H 0.1231 0.1076 -0.1797 0.0720 1.0000 Uiso R . . . . .
H201 H 0.0744 0.1092 -0.0636 0.0848 1.0000 Uiso R . . . . .
H211 H 0.0887 0.1279 0.1438 0.0943 0.5000 Uiso R . . . . .
H2111 H 0.0746 0.0971 0.1361 0.1087 0.5000 Uiso R . . . . .
H221 H 0.1987 0.0119 0.3362 0.0598 1.0000 Uiso R . . . . .
H222 H 0.2091 0.0547 0.3827 0.0598 1.0000 Uiso R . . . . .
H223 H 0.1773 0.0336 0.2772 0.0598 1.0000 Uiso R . . . . .
H231 H 0.2230 0.0021 0.0899 0.0561 1.0000 Uiso R . . . . .
H232 H 0.2484 0.0395 0.0051 0.0561 1.0000 Uiso R . . . . .
H233 H 0.2030 0.0250 0.0303 0.0561 1.0000 Uiso R . . . . .
H241 H 0.2802 0.0386 0.2934 0.0550 1.0000 Uiso R . . . . .
H242 H 0.3068 0.0758 0.2090 0.0550 1.0000 Uiso R . . . . .
H243 H 0.2924 0.0820 0.3385 0.0550 1.0000 Uiso R . . . . .
H251 H 0.2513 0.2354 0.4578 0.0540 1.0000 Uiso R . . . . .
H252 H 0.2402 0.1903 0.4524 0.0540 1.0000 Uiso R . . . . .
H253 H 0.2178 0.2057 0.3670 0.0540 1.0000 Uiso R . . . . .
H261 H 0.2915 0.2888 0.2555 0.0553 1.0000 Uiso R . . . . .
H262 H 0.3047 0.2746 0.1377 0.0553 1.0000 Uiso R . . . . .
H263 H 0.2591 0.2592 0.1617 0.0553 1.0000 Uiso R . . . . .
H271 H 0.3336 0.2622 0.4148 0.0445 1.0000 Uiso R . . . . .
H272 H 0.3479 0.2483 0.2988 0.0445 1.0000 Uiso R . . . . .
H273 H 0.3256 0.2181 0.4068 0.0445 1.0000 Uiso R . . . . .
H291 H 0.3825 0.1953 -0.1388 0.0535 1.0000 Uiso R . . . . .
H292 H 0.3570 0.2134 -0.1922 0.0535 1.0000 Uiso R . . . . .
H293 H 0.3451 0.1689 -0.2224 0.0535 1.0000 Uiso R . . . . .
H1011 H 0.3849 0.6032 0.2378 0.1135 0.4000 Uiso R . . . . .
H1021 H 0.3507 0.5952 0.0536 0.1128 0.4000 Uiso R . . . . .
H1031 H 0.3688 0.6500 -0.0677 0.1036 0.4000 Uiso R . . . . .
H1041 H 0.4250 0.7087 -0.0249 0.0726 0.4000 Uiso R . . . . .
H1051 H 0.4620 0.7143 0.1425 0.0757 0.4000 Uiso R . . . . .
H1061 H 0.4417 0.6619 0.2757 0.0811 0.4000 Uiso R . . . . .

loop_
_atom_site_aniso_label
_atom_site_aniso_U_11
_atom_site_aniso_U_22
_atom_site_aniso_U_33
_atom_site_aniso_U_23
_atom_site_aniso_U_13
_atom_site_aniso_U_12
Ti1 0.02352(15) 0.02240(14) 0.02624(15) -0.00386(10) -0.00481(10) 0.01377(12)
N1 0.0325(7) 0.0295(7) 0.0213(6) -0.0009(5) -0.0055(5) 0.0189(6)
N2 0.0403(8) 0.0275(7) 0.0264(7) -0.0025(5) -0.0144(6) 0.0169(6)
N3 0.0270(7) 0.0244(6) 0.0327(7) -0.0021(5) -0.0049(5) 0.0154(6)
N4 0.0273(7) 0.0254(6) 0.0245(6) -0.0028(5) -0.0029(5) 0.0157(5)
N5 0.048(6) 0.106(8) 0.056(3) -0.001(6) -0.002(4) 0.055(6)
N51 0.032(3) 0.066(5) 0.065(4) -0.002(4) 0.003(2) 0.026(4)
N6 0.0349(7) 0.0307(7) 0.0319(7) -0.0049(6) -0.0082(6) 0.0206(6)
Si1 0.0335(2) 0.0233(2) 0.0386(3) -0.00127(18) -0.00542(19) 0.01584(19)
Si2 0.0348(2) 0.0288(2) 0.0232(2) -0.00476(16) -0.00268(17) 0.02000(19)
C1 0.0385(9) 0.0332(9) 0.0249(8) -0.0042(6) -0.0059(7) 0.0181(8)
C2 0.0690(14) 0.0363(10) 0.0391(10) -0.0082(8) -0.0151(10) 0.0270(10)
C3 0.128(3) 0.0358(12) 0.0608(16) -0.0179(11) -0.0381(17) 0.0296(15)
C4 0.111(3) 0.0449(14) 0.0637(17) -0.0151(12) -0.0456(18) 0.0060(15)
C5 0.0643(16) 0.0591(15) 0.0509(14) -0.0048(11) -0.0296(12) 0.0130(12)
C6 0.0437(11) 0.0435(11) 0.0383(10) -0.0039(8) -0.0141(8) 0.0188(9)
C7 0.0301(8) 0.0303(8) 0.0249(7) -0.0001(6) -0.0045(6) 0.0166(7)
C8 0.0330(8) 0.0322(8) 0.0232(7) 0.0005(6) -0.0024(6) 0.0175(7)
C9 0.0368(9) 0.0317(9) 0.0299(8) -0.0019(7) -0.0031(7) 0.0182(7)
C10 0.0377(9) 0.0312(9) 0.0367(9) 0.0059(7) 0.0009(7) 0.0173(7)
C11 0.0540(12) 0.0429(11) 0.0260(8) 0.0065(7) 0.0040(8) 0.0239(9)
C12 0.0509(11) 0.0365(9) 0.0259(8) -0.0021(7) -0.0027(7) 0.0230(8)
C13 0.0264(8) 0.0283(8) 0.0376(9) -0.0045(7) -0.0081(7) 0.0148(7)
C14 0.0293(8) 0.0279(8) 0.0307(8) -0.0012(6) -0.0042(6) 0.0175(7)
C15 0.0258(8) 0.0294(8) 0.0358(9) 0.0008(6) -0.0021(6) 0.0160(7)
C16 0.0368(9) 0.0369(9) 0.0388(10) 0.0052(7) 0.0066(7) 0.0197(8)
C17 0.0286(8) 0.0305(9) 0.0535(11) -0.0016(8) -0.0057(8) 0.0173(7)
C18 0.0482(12) 0.0601(13) 0.0497(12) -0.0002(10) -0.0097(9) 0.0359(11)
C19 0.0578(14) 0.0521(13) 0.0679(15) -0.0088(11) -0.0266(12) 0.0350(12)
C20 0.0433(13) 0.088(2) 0.094(2) -0.0060(17) -0.0237(14) 0.0382(14)
C21 0.046(6) 0.146(13) 0.070(5) -0.014(7) -0.006(4) 0.066(8)
C211 0.043(5) 0.108(9) 0.112(8) -0.026(8) -0.012(4) 0.044(6)
C22 0.0504(12) 0.0354(10) 0.0607(13) 0.0132(9) 0.0075(10) 0.0195(9)
C23 0.0472(11) 0.0298(9) 0.0582(13) -0.0138(8) -0.0149(9) 0.0225(8)
C24 0.0482(11) 0.0363(9) 0.0476(11) -0.0029(8) -0.0129(9) 0.0279(9)
C25 0.0440(10) 0.0533(12) 0.0327(9) -0.0092(8) 0.0009(8) 0.0284(9)
C26 0.0643(13) 0.0319(9) 0.0363(10) -0.0082(7) -0.0082(9) 0.0298(9)
C27 0.0390(9) 0.0383(9) 0.0325(9) -0.0119(7) -0.0077(7) 0.0204(8)
C28 0.0323(8) 0.0258(7) 0.0254(8) -0.0055(6) -0.0036(6) 0.0167(7)
C29 0.0414(10) 0.0521(11) 0.0353(10) 0.0004(8) 0.0053(8) 0.0275(9)
C101 0.072(5) 0.111(7) 0.118(8) 0.027(6) 0.009(5) 0.061(6)
C102 0.063(5) 0.113(8) 0.142(10) 0.007(7) -0.012(6) 0.041(5)
C103 0.080(6) 0.145(10) 0.085(6) -0.013(6) -0.014(5) 0.076(7)
C104 0.078(5) 0.085(5) 0.067(5) -0.010(4) 0.008(4) 0.051(4)
C105 0.078(5) 0.081(5) 0.064(4) -0.009(4) -0.005(4) 0.044(4)
C106 0.075(5) 0.106(7) 0.082(5) -0.002(5) -0.001(4) 0.061(5)

loop_
_atom_type_symbol
_atom_type_scat_dispersion_real
_atom_type_scat_dispersion_imag
_atom_type_scat_Cromer_Mann_a1
_atom_type_scat_Cromer_Mann_b1
_atom_type_scat_Cromer_Mann_a2
_atom_type_scat_Cromer_Mann_b2
_atom_type_scat_Cromer_Mann_a3
_atom_type_scat_Cromer_Mann_b3
_atom_type_scat_Cromer_Mann_a4
_atom_type_scat_Cromer_Mann_b4
_atom_type_scat_Cromer_Mann_c
_atom_type_scat_source
C 0.0033 0.0016 2.3100 20.8439 1.0200 10.2075 1.5886 0.5687 0.8650 51.6512 0.2156 'International Tables Vol C 4.2.6.8 and 6.1.1.4'
H 0.0000 0.0000 0.4930 10.5109 0.3229 26.1257 0.1402 3.1424 0.0408 57.7998 0.0030 'International Tables Vol C 4.2.6.8 and 6.1.1.4'
N 0.0061 0.0033 12.2126 0.0057 3.1322 9.8933 2.0125 28.9975 1.1663 0.5826 -11.5290 'International Tables Vol C 4.2.6.8 and 6.1.1.4'
Si 0.0817 0.0704 6.2915 2.4386 3.0353 32.3337 1.9891 0.6785 1.5410 81.6937 1.1407 'International Tables Vol C 4.2.6.8 and 6.1.1.4'
Ti 0.2776 0.4457 9.7595 7.8508 7.3558 0.5000 1.6991 35.6338 1.9021 116.1050 1.2807 'International Tables Vol C 4.2.6.8 and 6.1.1.4'

loop_
_geom_angle_atom_site_label_1
_geom_angle_site_symmetry_1
_geom_angle_atom_site_label_2
_geom_angle_site_symmetry_2
_geom_angle_atom_site_label_3
_geom_angle_site_symmetry_3
_geom_angle
_geom_angle_publ_flag
N6 6_555 Ti1 . N1 . 140.42(6) yes
N6 6_555 Ti1 . N3 . 108.34(6) yes
N1 . Ti1 . N3 . 97.43(6) yes
N6 6_555 Ti1 . N4 . 107.29(6) yes
N1 . Ti1 . N4 . 95.48(5) yes
N3 . Ti1 . N4 . 102.36(6) yes
N6 6_555 Ti1 . N6 . 81.73(7) yes
N1 . Ti1 . N6 . 58.86(5) yes
N3 . Ti1 . N6 . 123.66(6) yes
N4 . Ti1 . N6 . 128.02(6) yes
Ti1 . N1 . N2 . 151.04(11) yes
Ti1 . N1 . C28 . 91.40(10) yes
N2 . N1 . C28 . 116.30(14) yes
N1 . N2 . C1 . 117.24(13) yes
N1 . N2 . C7 . 117.10(13) yes
C1 . N2 . C7 . 125.55(14) yes
Ti1 . N3 . Si1 . 134.05(8) yes
Ti1 . N3 . C13 . 112.99(10) yes
Si1 . N3 . C13 . 112.91(11) yes
Ti1 . N4 . Si2 . 132.90(8) yes
Ti1 . N4 . C14 . 112.57(10) yes
Si2 . N4 . C14 . 114.37(10) yes
C17 . N5 . C21 . 120.1(12) yes
C17 . N51 . C211 . 114.0(13) yes
Ti1 . N6 . Ti1 6_555 98.27(7) yes
Ti1 . N6 . C28 . 97.26(11) yes
Ti1 6_555 N6 . C28 . 163.42(14) yes
N3 . Si1 . C22 . 111.84(9) yes
N3 . Si1 . C23 . 108.04(8) yes
C22 . Si1 . C23 . 108.91(11) yes
N3 . Si1 . C24 . 111.61(8) yes
C22 . Si1 . C24 . 106.34(11) yes
C23 . Si1 . C24 . 110.08(9) yes
N4 . Si2 . C25 . 112.23(8) yes
N4 . Si2 . C26 . 109.23(8) yes
C25 . Si2 . C26 . 107.57(10) yes
N4 . Si2 . C27 . 111.74(7) yes
C25 . Si2 . C27 . 107.68(9) yes
C26 . Si2 . C27 . 108.23(10) yes
N2 . C1 . C2 . 119.76(17) yes
N2 . C1 . C6 . 121.02(17) yes
C2 . C1 . C6 . 119.22(18) yes
C1 . C2 . C3 . 120.1(2) yes
C1 . C2 . H21 . 119.8 no
C3 . C2 . H21 . 120.1 no
C2 . C3 . C4 . 120.9(3) yes
C2 . C3 . H31 . 119.8 no
C4 . C3 . H31 . 119.3 no
C3 . C4 . C5 . 119.6(2) yes
C3 . C4 . H41 . 120.3 no
C5 . C4 . H41 . 120.1 no
C4 . C5 . C6 . 120.6(2) yes
C4 . C5 . H51 . 119.7 no
C6 . C5 . H51 . 119.7 no
C1 . C6 . C5 . 119.6(2) yes
C1 . C6 . H61 . 120.0 no
C5 . C6 . H61 . 120.4 no
N2 . C7 . C8 . 119.43(15) yes
N2 . C7 . C12 . 121.24(15) yes
C8 . C7 . C12 . 119.20(16) yes
C7 . C8 . C9 . 119.99(16) yes
C7 . C8 . H81 . 119.9 no
C9 . C8 . H81 . 120.1 no
C8 . C9 . C10 . 121.00(17) yes
C8 . C9 . H91 . 119.5 no
C10 . C9 . H91 . 119.5 no
C9 . C10 . C11 . 119.12(17) yes
C9 . C10 . H101 . 120.3 no
C11 . C10 . H101 . 120.5 no
C10 . C11 . C12 . 120.75(17) yes
C10 . C11 . H111 . 119.7 no
C12 . C11 . H111 . 119.5 no
C7 . C12 . C11 . 119.93(17) yes
C7 . C12 . H121 . 119.8 no
C11 . C12 . H121 . 120.2 no
N3 . C13 . C15 . 114.69(14) yes
N3 . C13 . H131 . 108.1 no
C15 . C13 . H131 . 108.0 no
N3 . C13 . H132 . 108.1 no
C15 . C13 . H132 . 108.4 no
H131 . C13 . H132 . 109.5 no
N4 . C14 . C15 . 115.35(13) yes
N4 . C14 . H141 . 107.6 no
C15 . C14 . H141 . 107.7 no
N4 . C14 . H142 . 108.3 no
C15 . C14 . H142 . 108.4 no
H141 . C14 . H142 . 109.5 no
C13 . C15 . C14 . 110.73(14) yes
C13 . C15 . C16 . 110.32(14) yes
C14 . C15 . C16 . 111.12(14) yes
C13 . C15 . C17 . 107.89(14) yes
C14 . C15 . C17 . 105.78(13) yes
C16 . C15 . C17 . 110.87(15) yes
C15 . C16 . H161 . 109.4 no
C15 . C16 . H162 . 109.5 no
H161 . C16 . H162 . 109.5 no
C15 . C16 . H163 . 109.5 no
H161 . C16 . H163 . 109.5 no
H162 . C16 . H163 . 109.5 no
C15 . C17 . N51 . 116.5(6) yes
C15 . C17 . N5 . 115.9(6) yes
N51 . C17 . N5 . 22.3(6) yes
C15 . C17 . C18 . 122.04(18) yes
N51 . C17 . C18 . 120.8(6) yes
N5 . C17 . C18 . 120.2(6) yes
C17 . C18 . C19 . 119.7(2) yes
C17 . C18 . H181 . 119.7 no
C19 . C18 . H181 . 120.5 no
C18 . C19 . C20 . 119.2(3) yes
C18 . C19 . H191 . 120.2 no
C20 . C19 . H191 . 120.5 no
C19 . C20 . C21 . 116.7(6) yes
C19 . C20 . C211 . 117.3(8) yes
C21 . C20 . C211 . 24.1(9) yes
C19 . C20 . H201 . 120.9 no
C21 . C20 . H201 . 119.8 no
C211 . C20 . H201 . 121.3 no
C20 . C21 . N5 . 121.1(12) yes
C20 . C21 . H211 . 119.9 no
N5 . C21 . H211 . 118.9 no
N51 . C211 . C20 . 126.0(15) yes
N51 . C211 . H2111 . 117.2 no
C20 . C211 . H2111 . 116.8 no
Si1 . C22 . H221 . 109.7 no
Si1 . C22 . H222 . 109.4 no
H221 . C22 . H222 . 109.5 no
Si1 . C22 . H223 . 109.3 no
H221 . C22 . H223 . 109.5 no
H222 . C22 . H223 . 109.5 no
Si1 . C23 . H231 . 109.5 no
Si1 . C23 . H232 . 109.5 no
H231 . C23 . H232 . 109.5 no
Si1 . C23 . H233 . 109.4 no
H231 . C23 . H233 . 109.5 no
H232 . C23 . H233 . 109.5 no
Si1 . C24 . H241 . 109.6 no
Si1 . C24 . H242 . 109.3 no
H241 . C24 . H242 . 109.5 no
Si1 . C24 . H243 . 109.5 no
H241 . C24 . H243 . 109.5 no
H242 . C24 . H243 . 109.5 no
Si2 . C25 . H251 . 109.6 no
Si2 . C25 . H252 . 109.6 no
H251 . C25 . H252 . 109.5 no
Si2 . C25 . H253 . 109.3 no
H251 . C25 . H253 . 109.5 no
H252 . C25 . H253 . 109.5 no
Si2 . C26 . H261 . 109.3 no
Si2 . C26 . H262 . 109.7 no
H261 . C26 . H262 . 109.5 no
Si2 . C26 . H263 . 109.3 no
H261 . C26 . H263 . 109.5 no
H262 . C26 . H263 . 109.5 no
Si2 . C27 . H271 . 109.6 no
Si2 . C27 . H272 . 109.3 no
H271 . C27 . H272 . 109.5 no
Si2 . C27 . H273 . 109.5 no
H271 . C27 . H273 . 109.5 no
H272 . C27 . H273 . 109.5 no
N6 . C28 . N1 . 112.37(15) yes
N6 . C28 . C29 . 122.62(16) yes
N1 . C28 . C29 . 125.01(15) yes
C28 . C29 . H291 . 109.4 no
C28 . C29 . H292 . 109.3 no
H291 . C29 . H292 . 109.5 no
C28 . C29 . H293 . 109.7 no
H291 . C29 . H293 . 109.5 no
H292 . C29 . H293 . 109.5 no
C102 . C101 . C106 . 120.3(10) yes
C102 . C101 . H1011 . 119.9 no
C106 . C101 . H1011 . 119.8 no
C101 . C102 . C103 . 119.0(11) yes
C101 . C102 . H1021 . 122.6 no
C103 . C102 . H1021 . 118.3 no
C102 . C103 . C104 . 119.9(9) yes
C102 . C103 . H1031 . 120.9 no
C104 . C103 . H1031 . 119.1 no
C103 . C104 . C105 . 120.0(9) yes
C103 . C104 . H1041 . 119.3 no
C105 . C104 . H1041 . 120.7 no
C104 . C105 . C106 . 120.4(9) yes
C104 . C105 . H1051 . 119.5 no
C106 . C105 . H1051 . 120.1 no
C105 . C106 . C101 . 120.3(9) yes
C105 . C106 . H1061 . 118.9 no
C101 . C106 . H1061 . 120.8 no

loop_
_geom_bond_atom_site_label_1
_geom_bond_site_symmetry_1
_geom_bond_atom_site_label_2
_geom_bond_site_symmetry_2
_geom_bond_distance
_geom_bond_publ_flag
Ti1 . N6 6_555 1.8684(14) yes
Ti1 . N1 . 2.3084(13) yes
Ti1 . N3 . 1.8929(14) yes
Ti1 . N4 . 1.9170(13) yes
Ti1 . N6 . 2.1687(16) yes
N1 . N2 . 1.4137(18) yes
N1 . C28 . 1.318(2) yes
N2 . C1 . 1.396(2) yes
N2 . C7 . 1.415(2) yes
N3 . Si1 . 1.7523(14) yes
N3 . C13 . 1.490(2) yes
N4 . Si2 . 1.7446(13) yes
N4 . C14 . 1.487(2) yes
N5 . C17 . 1.313(13) yes
N5 . C21 . 1.333(18) yes
N51 . C17 . 1.391(13) yes
N51 . C211 . 1.38(2) yes
N6 . C28 . 1.334(2) yes
Si1 . C22 . 1.871(2) yes
Si1 . C23 . 1.871(2) yes
Si1 . C24 . 1.857(2) yes
Si2 . C25 . 1.878(2) yes
Si2 . C26 . 1.874(2) yes
Si2 . C27 . 1.8645(19) yes
C1 . C2 . 1.391(3) yes
C1 . C6 . 1.400(3) yes
C2 . C3 . 1.380(3) yes
C2 . H21 . 1.000 no
C3 . C4 . 1.376(5) yes
C3 . H31 . 1.000 no
C4 . C5 . 1.379(5) yes
C4 . H41 . 1.000 no
C5 . C6 . 1.389(3) yes
C5 . H51 . 1.000 no
C6 . H61 . 1.000 no
C7 . C8 . 1.392(2) yes
C7 . C12 . 1.394(2) yes
C8 . C9 . 1.388(2) yes
C8 . H81 . 1.000 no
C9 . C10 . 1.377(3) yes
C9 . H91 . 1.000 no
C10 . C11 . 1.385(3) yes
C10 . H101 . 1.000 no
C11 . C12 . 1.389(3) yes
C11 . H111 . 1.000 no
C12 . H121 . 1.000 no
C13 . C15 . 1.549(2) yes
C13 . H131 . 1.000 no
C13 . H132 . 1.000 no
C14 . C15 . 1.549(2) yes
C14 . H141 . 1.000 no
C14 . H142 . 1.000 no
C15 . C16 . 1.531(3) yes
C15 . C17 . 1.530(2) yes
C16 . H161 . 1.000 no
C16 . H162 . 1.000 no
C16 . H163 . 1.000 no
C17 . C18 . 1.373(3) yes
C18 . C19 . 1.395(3) yes
C18 . H181 . 1.000 no
C19 . C20 . 1.350(4) yes
C19 . H191 . 1.000 no
C20 . C21 . 1.437(15) yes
C20 . C211 . 1.33(2) yes
C20 . H201 . 1.000 no
C21 . H211 . 1.000 no
C211 . H2111 . 1.000 no
C22 . H221 . 1.000 no
C22 . H222 . 1.000 no
C22 . H223 . 1.000 no
C23 . H231 . 1.000 no
C23 . H232 . 1.000 no
C23 . H233 . 1.000 no
C24 . H241 . 1.000 no
C24 . H242 . 1.000 no
C24 . H243 . 1.000 no
C25 . H251 . 1.000 no
C25 . H252 . 1.000 no
C25 . H253 . 1.000 no
C26 . H261 . 1.000 no
C26 . H262 . 1.000 no
C26 . H263 . 1.000 no
C27 . H271 . 1.000 no
C27 . H272 . 1.000 no
C27 . H273 . 1.000 no
C28 . C29 . 1.496(3) yes
C29 . H291 . 1.000 no
C29 . H292 . 1.000 no
C29 . H293 . 1.000 no
C101 . C102 . 1.377(16) yes
C101 . C106 . 1.341(14) yes
C101 . H1011 . 1.000 no
C102 . C103 . 1.380(16) yes
C102 . H1021 . 1.000 no
C103 . C104 . 1.375(14) yes
C103 . H1031 . 1.000 no
C104 . C105 . 1.337(11) yes
C104 . H1041 . 1.000 no
C105 . C106 . 1.383(12) yes
C105 . H1051 . 1.000 no
C106 . H1061 . 1.000 no
